data_4346074
loop_
_publ_author_name
'Krytchankou, Ilya S.'
'Koshevoy, Igor O.'
'Gurzhiy, Vladislav V.'
'Pomogaev, Vladimir A.'
'Tunik, Sergey P.'

_publ_section_title
;
 Luminescence Solvato- and Vapochromism of Alkynyl-Phosphine Copper
 Clusters.
;
_journal_issue 17
_journal_name_full 'Inorganic chemistry'
_journal_page_first 8288
_journal_page_last 8297
_journal_paper_doi 10.1021/acs.inorgchem.5b00239
_journal_volume 54
_journal_year 2015
_chemical_formula_moiety 'C112 H92 Cu6 O2 P6, 2(F6 P), 2(C3 H6 O)'
_chemical_formula_sum 'C118 H104 Cu6 F12 O4 P8'
_chemical_formula_weight 2443.01
_space_group_crystal_system monoclinic
_space_group_IT_number 14
_space_group_name_Hall '-P 2ybc'
_space_group_name_H-M_alt 'P 1 21/c 1'
_atom_sites_solution_hydrogens geom
_audit_creation_method SHELXL-2013
_cell_angle_alpha 90
_cell_angle_beta 97.0500(10)
_cell_angle_gamma 90
_cell_formula_units_Z 2
_cell_length_a 13.9694(2)
_cell_length_b 16.8813(3)
_cell_length_c 23.4512(4)
_cell_measurement_reflns_used 9941
_cell_measurement_temperature 120(2)
_cell_measurement_theta_max 32.51
_cell_measurement_theta_min 2.41
_cell_volume 5488.49(16)
_computing_cell_refinement 'SAINT (Bruker AXS, 2009)'
_computing_data_collection 'APEX2 (Bruker AXS, 2010)'
_computing_data_reduction 'SAINT (Bruker AXS, 2009)'
_computing_molecular_graphics 'Diamond v.3.2g (Brandenburg, 2011)'
_computing_publication_material 'SHELXL-2013 (Sheldrick, 2013)'
_computing_structure_refinement 'SHELXL-2013 (Sheldrick, 2013)'
_computing_structure_solution 'SHELXS-2013 (Sheldrick, 2013)'
_diffrn_ambient_temperature 120(2)
_diffrn_detector_area_resol_mean 16
_diffrn_measured_fraction_theta_full 0.998
_diffrn_measured_fraction_theta_max 0.998
_diffrn_measurement_device '62mm x 62mm CCD camera on \k-goniostat'
_diffrn_measurement_device_type 'Bruker KAPPA APEX II DUO CCD'
_diffrn_measurement_method '\f scans and \w scans with \k offset'
_diffrn_radiation_monochromator 'curved graphite crystal'
_diffrn_radiation_source 'fine-focus sealed tube'
_diffrn_radiation_type MoK\a
_diffrn_radiation_wavelength 0.71073
_diffrn_reflns_av_R_equivalents 0.0409
_diffrn_reflns_av_unetI/netI 0.0339
_diffrn_reflns_Laue_measured_fraction_full 0.998
_diffrn_reflns_Laue_measured_fraction_max 0.998
_diffrn_reflns_limit_h_max 17
_diffrn_reflns_limit_h_min -17
_diffrn_reflns_limit_k_max 21
_diffrn_reflns_limit_k_min -21
_diffrn_reflns_limit_l_max 29
_diffrn_reflns_limit_l_min -28
_diffrn_reflns_number 53585
_diffrn_reflns_point_group_measured_fraction_full 0.998
_diffrn_reflns_point_group_measured_fraction_max 0.998
_diffrn_reflns_theta_full 25.242
_diffrn_reflns_theta_max 27.000
_diffrn_reflns_theta_min 1.490
_exptl_absorpt_coefficient_mu 1.331
_exptl_absorpt_correction_T_max 0.864
_exptl_absorpt_correction_T_min 0.653
_exptl_absorpt_correction_type numerical
_exptl_absorpt_process_details 'SADABS (Sheldrick, 2008)'
_exptl_crystal_colour yellow
_exptl_crystal_density_diffrn 1.478
_exptl_crystal_description block
_exptl_crystal_F_000 2492
_exptl_crystal_size_max 0.350
_exptl_crystal_size_mid 0.334
_exptl_crystal_size_min 0.113
_refine_diff_density_max 1.170
_refine_diff_density_min -0.863
_refine_diff_density_rms 0.082
_refine_ls_extinction_method none
_refine_ls_goodness_of_fit_ref 1.024
_refine_ls_hydrogen_treatment constr
_refine_ls_matrix_type full
_refine_ls_number_parameters 698
_refine_ls_number_reflns 11963
_refine_ls_number_restraints 0
_refine_ls_restrained_S_all 1.024
_refine_ls_R_factor_all 0.0610
_refine_ls_R_factor_gt 0.0447
_refine_ls_shift/su_max 0.002
_refine_ls_shift/su_mean 0.000
_refine_ls_structure_factor_coef Fsqd
_refine_ls_weighting_details 'w=1/[\s^2^(Fo^2^)+(0.0562P)^2^+7.9565P] where P=(Fo^2^+2Fc^2^)/3'
_refine_ls_weighting_scheme calc
_refine_ls_wR_factor_gt 0.1098
_refine_ls_wR_factor_ref 0.1175
_reflns_Friedel_coverage 0.000
_reflns_number_gt 9409
_reflns_number_total 11963
_reflns_threshold_expression 'I > 2\s(I)'
_cod_data_source_file ic5b00239_si_003.cif
_cod_data_source_block 3b
_cod_original_sg_symbol_H-M 'P 21/c'
_cod_database_code 4346074
_shelx_space_group_comment
;
The symmetry employed for this shelxl refinement is uniquely defined
by the following loop, which should always be used as a source of
symmetry information in preference to the above space-group names.
They are only intended as comments.
;
_shelx_estimated_absorpt_t_min 0.653
_shelx_estimated_absorpt_t_max 0.864
_shelxl_version_number 2013-4

loop_
_space_group_symop_operation_xyz
'x, y, z'
'-x, y+1/2, -z+1/2'
'-x, -y, -z'
'x, -y-1/2, z-1/2'

loop_
_atom_site_label
_atom_site_type_symbol
_atom_site_fract_x
_atom_site_fract_y
_atom_site_fract_z
_atom_site_U_iso_or_equiv
_atom_site_adp_type
_atom_site_occupancy
_atom_site_site_symmetry_order
_atom_site_calc_flag
_atom_site_refinement_flags_posn
_atom_site_refinement_flags_adp
_atom_site_refinement_flags_occupancy
_atom_site_disorder_assembly
_atom_site_disorder_group
C1 C 0.77927(19) 0.97502(16) 0.86456(12) 0.0186(5) Uani 1 1 d . . . . .
C2 C 1.0447(2) 0.90761(18) 0.97789(13) 0.0256(6) Uani 1 1 d . . . . .
C3 C 0.9035(2) 1.14690(18) 1.03546(13) 0.0245(6) Uani 1 1 d . . . . .
C4 C 0.8526(2) 1.2145(2) 1.05348(13) 0.0295(7) Uani 1 1 d . . . . .
C5 C 0.8696(3) 1.2896(2) 1.03181(16) 0.0460(10) Uani 1 1 d . . . . .
H5 H 0.9136 1.2961 1.0043 0.055 Uiso 1 1 calc R U . . .
C6 C 0.8222(4) 1.3544(3) 1.0507(2) 0.0646(14) Uani 1 1 d . . . . .
H6 H 0.8337 1.4054 1.0357 0.078 Uiso 1 1 calc R U . . .
C7 C 0.7593(4) 1.3466(3) 1.0902(2) 0.0688(16) Uani 1 1 d . . . . .
H7 H 0.7279 1.3920 1.1030 0.083 Uiso 1 1 calc R U . . .
C8 C 0.7411(3) 1.2731(3) 1.1116(2) 0.0630(14) Uani 1 1 d . . . . .
H8 H 0.6966 1.2678 1.1389 0.076 Uiso 1 1 calc R U . . .
C9 C 0.7875(3) 1.2063(2) 1.09365(18) 0.0442(9) Uani 1 1 d . . . . .
H9 H 0.7749 1.1555 1.1086 0.053 Uiso 1 1 calc R U . . .
C10 C 0.8608(2) 0.92768(19) 1.05581(14) 0.0288(7) Uani 1 1 d . . . . .
C11 C 0.8178(2) 0.92803(18) 1.09804(13) 0.0246(6) Uani 1 1 d . . . . .
C12 C 0.7686(2) 0.92720(19) 1.14861(13) 0.0256(6) Uani 1 1 d . . . . .
C13 C 0.7953(3) 0.8723(2) 1.19178(14) 0.0354(8) Uani 1 1 d . . . . .
H13 H 0.8450 0.8352 1.1876 0.042 Uiso 1 1 calc R U . . .
C14 C 0.7496(3) 0.8717(2) 1.24094(16) 0.0455(9) Uani 1 1 d . . . . .
H14 H 0.7674 0.8336 1.2701 0.055 Uiso 1 1 calc R U . . .
C15 C 0.6788(3) 0.9260(3) 1.24765(16) 0.0448(9) Uani 1 1 d . . . . .
H15 H 0.6480 0.9256 1.2816 0.054 Uiso 1 1 calc R U . . .
C16 C 0.6520(3) 0.9814(2) 1.20507(16) 0.0390(8) Uani 1 1 d . . . . .
H16 H 0.6032 1.0191 1.2100 0.047 Uiso 1 1 calc R U . . .
C17 C 0.6962(2) 0.9818(2) 1.15535(14) 0.0306(7) Uani 1 1 d . . . . .
H17 H 0.6772 1.0192 1.1259 0.037 Uiso 1 1 calc R U . . .
C18 C 0.8812(2) 0.82763(17) 0.83525(12) 0.0219(6) Uani 1 1 d . . . . .
C19 C 0.9493(2) 0.77148(18) 0.85631(13) 0.0251(6) Uani 1 1 d . . . . .
H19 H 0.9602 0.7612 0.8964 0.030 Uiso 1 1 calc R U . . .
C20 C 1.0015(2) 0.7304(2) 0.81924(15) 0.0330(7) Uani 1 1 d . . . . .
H20 H 1.0474 0.6916 0.8339 0.040 Uiso 1 1 calc R U . . .
C21 C 0.9866(3) 0.7458(2) 0.76127(15) 0.0350(8) Uani 1 1 d . . . . .
H21 H 1.0235 0.7189 0.7359 0.042 Uiso 1 1 calc R U . . .
C22 C 0.9179(3) 0.8008(2) 0.74005(14) 0.0343(8) Uani 1 1 d . . . . .
H22 H 0.9074 0.8108 0.6999 0.041 Uiso 1 1 calc R U . . .
C23 C 0.8641(2) 0.84137(18) 0.77633(13) 0.0268(6) Uani 1 1 d . . . . .
H23 H 0.8162 0.8782 0.7612 0.032 Uiso 1 1 calc R U . . .
C24 C 0.6992(3) 0.8138(3) 0.8635(2) 0.025(2) Uani 0.521(7) 1 d G . P A 1
C25 C 0.6726(3) 0.7547(3) 0.8998(2) 0.0322(17) Uani 0.521(7) 1 d G . P A 1
H25 H 0.7081 0.7474 0.9366 0.039 Uiso 0.521(7) 1 calc R U P A 1
C27 C 0.5941(4) 0.7062(3) 0.8821(3) 0.041(3) Uani 0.521(7) 1 d G . P A 1
H27 H 0.5760 0.6658 0.9068 0.049 Uiso 0.521(7) 1 calc R U P A 1
C26 C 0.5423(3) 0.7168(3) 0.8281(3) 0.046(3) Uani 0.521(7) 1 d G . P A 1
H26 H 0.4887 0.6837 0.8160 0.055 Uiso 0.521(7) 1 calc R U P A 1
C28 C 0.5689(3) 0.7759(3) 0.79189(19) 0.0382(19) Uani 0.521(7) 1 d G . P A 1
H28 H 0.5335 0.7831 0.7550 0.046 Uiso 0.521(7) 1 calc R U P A 1
C29 C 0.6474(3) 0.8244(3) 0.80960(19) 0.0286(15) Uani 0.521(7) 1 d G . P A 1
H29 H 0.6656 0.8647 0.7848 0.034 Uiso 0.521(7) 1 calc R U P A 1
C124 C 0.7091(3) 0.8060(3) 0.8841(2) 0.021(2) Uani 0.479(7) 1 d G . P A 2
C125 C 0.6873(3) 0.7702(3) 0.93426(19) 0.0263(16) Uani 0.479(7) 1 d G . P A 2
H125 H 0.7220 0.7844 0.9702 0.032 Uiso 0.479(7) 1 calc R U P A 2
C126 C 0.6146(4) 0.7136(3) 0.9319(2) 0.037(2) Uani 0.479(7) 1 d G . P A 2
H126 H 0.5997 0.6891 0.9662 0.045 Uiso 0.479(7) 1 calc R U P A 2
C128 C 0.5638(4) 0.6929(4) 0.8793(3) 0.043(3) Uani 0.479(7) 1 d G . P A 2
H128 H 0.5141 0.6542 0.8776 0.051 Uiso 0.479(7) 1 calc R U P A 2
C127 C 0.5856(4) 0.7287(4) 0.8291(2) 0.040(3) Uani 0.479(7) 1 d G . P A 2
H127 H 0.5509 0.7146 0.7932 0.048 Uiso 0.479(7) 1 calc R U P A 2
C129 C 0.6583(4) 0.7853(3) 0.83150(19) 0.0292(18) Uani 0.479(7) 1 d G . P A 2
H129 H 0.6732 0.8098 0.7972 0.035 Uiso 0.479(7) 1 calc R U P A 2
C30 C 0.6164(2) 0.95344(17) 0.93539(12) 0.0205(6) Uani 1 1 d . . . . .
C31 C 0.5480(2) 0.92613(17) 0.89161(13) 0.0222(6) Uani 1 1 d . . . . .
H31 H 0.5528 0.9403 0.8529 0.027 Uiso 1 1 calc R U . . .
C32 C 0.4731(2) 0.87840(19) 0.90451(14) 0.0277(7) Uani 1 1 d . . . . .
H32 H 0.4269 0.8597 0.8744 0.033 Uiso 1 1 calc R U . . .
C33 C 0.4649(2) 0.8579(2) 0.96031(15) 0.0326(7) Uani 1 1 d . . . . .
H33 H 0.4133 0.8249 0.9687 0.039 Uiso 1 1 calc R U . . .
C34 C 0.5315(3) 0.8851(2) 1.00427(15) 0.0368(8) Uani 1 1 d . . . . .
H34 H 0.5253 0.8713 1.0429 0.044 Uiso 1 1 calc R U . . .
C35 C 0.6075(2) 0.9325(2) 0.99193(13) 0.0297(7) Uani 1 1 d . . . . .
H35 H 0.6536 0.9508 1.0222 0.036 Uiso 1 1 calc R U . . .
C36 C 0.6538(2) 1.10931(17) 0.89889(12) 0.0204(6) Uani 1 1 d . . . . .
C37 C 0.6800(2) 1.17849(18) 0.92913(12) 0.0239(6) Uani 1 1 d . . . . .
H37 H 0.7332 1.1778 0.9586 0.029 Uiso 1 1 calc R U . . .
C38 C 0.6296(3) 1.24840(19) 0.91691(14) 0.0326(7) Uani 1 1 d . . . . .
H38 H 0.6487 1.2954 0.9376 0.039 Uiso 1 1 calc R U . . .
C39 C 0.5515(3) 1.2496(2) 0.87461(16) 0.0367(8) Uani 1 1 d . . . . .
H39 H 0.5162 1.2972 0.8665 0.044 Uiso 1 1 calc R U . . .
C40 C 0.5249(2) 1.1812(2) 0.84407(15) 0.0350(8) Uani 1 1 d . . . . .
H40 H 0.4712 1.1821 0.8150 0.042 Uiso 1 1 calc R U . . .
C41 C 0.5757(2) 1.11189(19) 0.85549(13) 0.0274(7) Uani 1 1 d . . . . .
H41 H 0.5575 1.0656 0.8338 0.033 Uiso 1 1 calc R U . . .
C42 C 0.9550(2) 1.00530(18) 0.80383(13) 0.0241(6) Uani 1 1 d . . . . .
C43 C 1.0383(2) 0.95881(19) 0.81410(14) 0.0272(7) Uani 1 1 d . . . . .
H43 H 1.0602 0.9418 0.8521 0.033 Uiso 1 1 calc R U . . .
C44 C 1.0888(2) 0.9376(2) 0.76927(15) 0.0340(8) Uani 1 1 d . . . . .
H44 H 1.1450 0.9057 0.7765 0.041 Uiso 1 1 calc R U . . .
C45 C 1.0577(3) 0.9625(2) 0.71434(16) 0.0386(9) Uani 1 1 d . . . . .
H45 H 1.0928 0.9480 0.6837 0.046 Uiso 1 1 calc R U . . .
C46 C 0.9757(3) 1.0085(2) 0.70329(15) 0.0401(9) Uani 1 1 d . . . . .
H46 H 0.9546 1.0255 0.6652 0.048 Uiso 1 1 calc R U . . .
C47 C 0.9240(3) 1.03007(19) 0.74795(14) 0.0313(7) Uani 1 1 d . . . . .
H47 H 0.8676 1.0616 0.7403 0.038 Uiso 1 1 calc R U . . .
C48 C 0.8545(2) 1.13422(17) 0.84775(12) 0.0214(6) Uani 1 1 d . . . . .
C49 C 0.9037(2) 1.19618(18) 0.87783(13) 0.0254(6) Uani 1 1 d . . . . .
H49 H 0.9556 1.1853 0.9069 0.030 Uiso 1 1 calc R U . . .
C50 C 0.8761(3) 1.2740(2) 0.86499(15) 0.0341(8) Uani 1 1 d . . . . .
H50 H 0.9089 1.3165 0.8856 0.041 Uiso 1 1 calc R U . . .
C51 C 0.8008(3) 1.2899(2) 0.82209(15) 0.0356(8) Uani 1 1 d . . . . .
H51 H 0.7822 1.3431 0.8134 0.043 Uiso 1 1 calc R U . . .
C52 C 0.7529(2) 1.2281(2) 0.79198(14) 0.0325(7) Uani 1 1 d . . . . .
H52 H 0.7019 1.2392 0.7624 0.039 Uiso 1 1 calc R U . . .
C53 C 0.7788(2) 1.15088(19) 0.80464(13) 0.0266(6) Uani 1 1 d . . . . .
H53 H 0.7452 1.1088 0.7841 0.032 Uiso 1 1 calc R U . . .
C54 C 0.8816(6) 0.6164(4) 1.0627(3) 0.115(3) Uani 1 1 d . . . . .
H54A H 0.9415 0.6026 1.0473 0.172 Uiso 1 1 calc R U . . .
H54B H 0.8298 0.5808 1.0466 0.172 Uiso 1 1 calc R U . . .
H54C H 0.8910 0.6111 1.1047 0.172 Uiso 1 1 calc R U . . .
C55 C 0.8548(4) 0.7001(3) 1.0470(3) 0.0732(17) Uani 1 1 d . . . . .
C56 C 0.7600(5) 0.7248(4) 1.0708(3) 0.095(2) Uani 1 1 d . . . . .
H56A H 0.7439 0.7796 1.0595 0.143 Uiso 1 1 calc R U . . .
H56B H 0.7689 0.7208 1.1128 0.143 Uiso 1 1 calc R U . . .
H56C H 0.7075 0.6897 1.0551 0.143 Uiso 1 1 calc R U . . .
C59 C 0.8540(5) 0.5897(3) 0.9044(2) 0.0774(16) Uani 1 1 d . . . . .
H59A H 0.9225 0.5991 0.9173 0.116 Uiso 1 1 calc R U . . .
H59B H 0.8148 0.6257 0.9247 0.116 Uiso 1 1 calc R U . . .
H59C H 0.8410 0.5993 0.8630 0.116 Uiso 1 1 calc R U . . .
C58 C 0.8294(4) 0.5068(3) 0.91692(19) 0.0590(12) Uani 1 1 d . . . . .
O1 O 0.9001(3) 0.7442(2) 1.01610(19) 0.0803(12) Uani 1 1 d . . . . .
O2 O 0.8886(3) 0.4598(2) 0.93543(19) 0.0939(13) Uani 1 1 d . . . . .
F1 F 0.6263(5) 0.9946(4) 0.6245(2) 0.206(3) Uani 1 1 d . . . . .
F2 F 0.4915(3) 0.9815(5) 0.6607(3) 0.251(5) Uani 1 1 d . . . . .
F3 F 0.6060(6) 1.0753(3) 0.6902(3) 0.245(4) Uani 1 1 d . . . . .
F4 F 0.5722(5) 0.9792(5) 0.7459(2) 0.201(3) Uani 1 1 d . . . . .
F5 F 0.7028(3) 0.9825(3) 0.7135(2) 0.1284(16) Uani 1 1 d . . . . .
F6 F 0.5998(4) 0.8943(2) 0.67651(17) 0.1309(17) Uani 1 1 d . . . . .
P1 P 0.81204(5) 0.87126(4) 0.88842(3) 0.02080(16) Uani 1 1 d . . . . .
P2 P 0.71636(5) 1.01878(4) 0.92415(3) 0.01790(15) Uani 1 1 d . . . . .
P3 P 0.89548(5) 1.03367(4) 0.86600(3) 0.01909(15) Uani 1 1 d . . . . .
P4 P 0.59621(9) 0.98414(7) 0.68563(5) 0.0560(3) Uani 1 1 d . . . . .
Cu1 Cu 0.88756(3) 0.87813(3) 0.98033(2) 0.03295(11) Uani 1 1 d . . . . .
Cu2 Cu 0.83145(2) 1.02443(2) 0.99872(2) 0.02068(9) Uani 1 1 d . . . . .
Cu3 Cu 0.99693(2) 1.02560(2) 0.94866(2) 0.02034(9) Uani 1 1 d . . . . .
C57 C 0.7314(6) 0.4823(5) 0.9018(6) 0.181(5) Uani 1 1 d . . . . .
H57A H 0.7247 0.4266 0.9122 0.272 Uiso 1 1 calc R U . . .
H57B H 0.7136 0.4887 0.8603 0.272 Uiso 1 1 calc R U . . .
H57C H 0.6890 0.5150 0.9224 0.272 Uiso 1 1 calc R U . . .

loop_
_atom_site_aniso_label
_atom_site_aniso_U_11
_atom_site_aniso_U_22
_atom_site_aniso_U_33
_atom_site_aniso_U_23
_atom_site_aniso_U_13
_atom_site_aniso_U_12
C1 0.0151(13) 0.0177(13) 0.0238(14) -0.0005(11) 0.0062(10) -0.0016(11)
C2 0.0218(15) 0.0233(15) 0.0329(16) -0.0026(13) 0.0086(12) -0.0038(12)
C3 0.0230(15) 0.0264(15) 0.0234(14) 0.0002(12) 0.0004(12) -0.0032(12)
C4 0.0275(16) 0.0313(17) 0.0274(16) -0.0083(13) -0.0063(13) 0.0072(13)
C5 0.072(3) 0.0321(19) 0.0307(18) -0.0026(15) -0.0063(18) 0.0125(19)
C6 0.100(4) 0.038(2) 0.050(3) -0.0075(19) -0.015(3) 0.030(2)
C7 0.064(3) 0.058(3) 0.076(3) -0.035(3) -0.023(3) 0.038(3)
C8 0.026(2) 0.084(4) 0.078(3) -0.046(3) 0.004(2) 0.009(2)
C9 0.0269(18) 0.048(2) 0.057(2) -0.0235(19) 0.0032(16) -0.0008(16)
C10 0.0279(16) 0.0256(16) 0.0339(17) 0.0068(13) 0.0074(13) -0.0008(13)
C11 0.0203(14) 0.0240(15) 0.0291(16) 0.0056(12) 0.0012(12) -0.0001(12)
C12 0.0222(15) 0.0298(16) 0.0247(15) 0.0018(13) 0.0025(12) -0.0050(12)
C13 0.0399(19) 0.0350(18) 0.0313(17) 0.0067(14) 0.0046(14) 0.0052(15)
C14 0.060(3) 0.048(2) 0.0296(18) 0.0136(17) 0.0080(17) 0.0004(19)
C15 0.043(2) 0.063(3) 0.0309(18) -0.0017(18) 0.0120(16) -0.0106(19)
C16 0.0260(17) 0.054(2) 0.0383(19) -0.0027(17) 0.0085(14) 0.0007(16)
C17 0.0242(16) 0.0394(19) 0.0276(16) 0.0032(14) 0.0014(12) 0.0022(14)
C18 0.0207(14) 0.0197(14) 0.0257(14) -0.0034(12) 0.0050(11) -0.0054(11)
C19 0.0219(15) 0.0254(15) 0.0277(15) -0.0043(12) 0.0013(12) -0.0006(12)
C20 0.0265(17) 0.0300(17) 0.0435(19) -0.0118(15) 0.0086(14) -0.0002(13)
C21 0.0362(19) 0.0343(18) 0.0376(19) -0.0145(15) 0.0168(15) -0.0097(15)
C22 0.047(2) 0.0317(18) 0.0256(16) -0.0055(14) 0.0104(15) -0.0148(16)
C23 0.0321(17) 0.0228(15) 0.0254(15) -0.0003(12) 0.0029(13) -0.0070(13)
C24 0.023(4) 0.023(4) 0.030(5) -0.004(3) 0.011(3) 0.000(3)
C25 0.028(3) 0.027(4) 0.043(4) 0.006(3) 0.011(3) 0.004(3)
C27 0.025(5) 0.024(4) 0.077(8) 0.007(4) 0.019(4) -0.006(3)
C26 0.035(5) 0.033(4) 0.073(7) -0.011(4) 0.026(5) -0.012(4)
C28 0.031(4) 0.044(4) 0.042(4) -0.020(4) 0.011(3) -0.007(3)
C29 0.029(3) 0.028(4) 0.030(4) -0.007(3) 0.009(3) -0.006(3)
C124 0.016(3) 0.019(4) 0.029(5) -0.004(3) 0.004(3) 0.001(3)
C125 0.023(3) 0.021(3) 0.035(4) 0.008(3) 0.007(3) -0.005(3)
C126 0.027(4) 0.034(4) 0.052(5) 0.010(4) 0.008(3) -0.005(3)
C128 0.024(5) 0.030(5) 0.076(8) -0.024(4) 0.017(4) -0.018(4)
C127 0.024(5) 0.050(6) 0.048(6) -0.028(5) 0.014(4) -0.010(4)
C129 0.026(4) 0.032(4) 0.031(4) -0.015(3) 0.007(3) -0.006(3)
C30 0.0162(13) 0.0210(14) 0.0251(14) 0.0010(11) 0.0054(11) 0.0006(11)
C31 0.0204(14) 0.0231(15) 0.0232(14) 0.0029(12) 0.0034(11) 0.0010(11)
C32 0.0184(14) 0.0301(16) 0.0342(17) 0.0001(14) 0.0011(12) 0.0005(12)
C33 0.0235(16) 0.0354(18) 0.0412(19) 0.0023(15) 0.0138(14) -0.0065(14)
C34 0.0384(19) 0.048(2) 0.0264(16) 0.0048(15) 0.0116(14) -0.0108(16)
C35 0.0281(16) 0.0381(18) 0.0232(15) 0.0023(13) 0.0041(12) -0.0082(14)
C36 0.0190(14) 0.0227(14) 0.0206(14) 0.0016(11) 0.0068(11) 0.0009(11)
C37 0.0244(15) 0.0257(15) 0.0226(14) -0.0008(12) 0.0074(12) -0.0024(12)
C38 0.044(2) 0.0224(16) 0.0332(17) -0.0023(13) 0.0130(15) 0.0014(14)
C39 0.0381(19) 0.0300(18) 0.044(2) 0.0088(15) 0.0128(16) 0.0116(15)
C40 0.0304(18) 0.0384(19) 0.0353(18) 0.0118(15) 0.0001(14) 0.0066(15)
C41 0.0272(16) 0.0268(16) 0.0282(16) 0.0039(13) 0.0033(12) -0.0015(13)
C42 0.0269(16) 0.0207(14) 0.0271(15) -0.0054(12) 0.0126(12) -0.0056(12)
C43 0.0256(16) 0.0280(16) 0.0292(16) -0.0071(13) 0.0084(12) -0.0058(13)
C44 0.0288(17) 0.0330(18) 0.0426(19) -0.0126(15) 0.0138(15) -0.0050(14)
C45 0.047(2) 0.0318(18) 0.042(2) -0.0093(15) 0.0272(17) -0.0075(16)
C46 0.064(3) 0.0313(18) 0.0290(18) 0.0017(14) 0.0210(17) -0.0026(17)
C47 0.0402(19) 0.0275(16) 0.0281(16) 0.0002(13) 0.0120(14) 0.0004(14)
C48 0.0248(15) 0.0197(14) 0.0219(14) 0.0027(11) 0.0114(11) -0.0010(11)
C49 0.0298(16) 0.0217(15) 0.0262(15) -0.0007(12) 0.0093(12) -0.0034(12)
C50 0.043(2) 0.0246(16) 0.0375(18) -0.0008(14) 0.0153(15) -0.0057(14)
C51 0.045(2) 0.0219(16) 0.043(2) 0.0099(14) 0.0188(16) 0.0037(15)
C52 0.0335(18) 0.0367(19) 0.0289(16) 0.0126(14) 0.0101(14) 0.0066(15)
C53 0.0280(16) 0.0304(16) 0.0228(15) 0.0024(12) 0.0088(12) -0.0013(13)
C54 0.130(6) 0.087(5) 0.111(5) -0.029(4) -0.050(5) 0.044(4)
C55 0.076(4) 0.058(3) 0.076(4) -0.036(3) -0.029(3) 0.017(3)
C56 0.089(4) 0.072(4) 0.123(5) -0.044(4) 0.007(4) -0.001(3)
C59 0.105(5) 0.053(3) 0.079(4) -0.007(3) 0.033(3) -0.006(3)
C58 0.082(4) 0.055(3) 0.044(2) 0.007(2) 0.022(2) 0.006(3)
O1 0.063(2) 0.073(3) 0.099(3) -0.037(2) -0.016(2) 0.012(2)
O2 0.118(4) 0.067(3) 0.097(3) -0.007(2) 0.012(3) 0.031(2)
F1 0.281(8) 0.238(6) 0.085(3) 0.073(4) -0.030(4) -0.153(6)
F2 0.066(3) 0.378(11) 0.287(8) -0.181(8) -0.059(4) 0.050(4)
F3 0.381(10) 0.074(3) 0.228(6) -0.019(4) -0.171(7) 0.080(4)
F4 0.216(6) 0.306(9) 0.097(3) -0.088(4) 0.081(4) -0.042(6)
F5 0.079(3) 0.124(3) 0.165(4) 0.009(3) -0.054(3) -0.020(2)
F6 0.204(5) 0.081(3) 0.103(3) -0.029(2) 0.001(3) -0.067(3)
P1 0.0205(4) 0.0181(4) 0.0249(4) 0.0005(3) 0.0069(3) 0.0002(3)
P2 0.0166(3) 0.0196(4) 0.0180(3) 0.0004(3) 0.0041(3) -0.0002(3)
P3 0.0188(3) 0.0189(3) 0.0208(3) -0.0015(3) 0.0071(3) -0.0020(3)
P4 0.0525(7) 0.0562(7) 0.0527(7) -0.0107(5) -0.0200(5) 0.0029(5)
Cu1 0.0358(2) 0.0440(2) 0.01755(18) -0.00845(17) -0.00262(15) 0.02027(19)
Cu2 0.01747(17) 0.02573(19) 0.01847(17) -0.00156(14) 0.00069(13) -0.00042(14)
Cu3 0.01460(17) 0.02317(18) 0.02296(18) 0.00030(14) 0.00119(13) -0.00079(14)
C57 0.094(6) 0.109(7) 0.332(16) 0.099(8) -0.011(8) -0.027(5)

loop_
_atom_type_symbol
_atom_type_description
_atom_type_scat_dispersion_real
_atom_type_scat_dispersion_imag
_atom_type_scat_source
C C 0.0033 0.0016 'International Tables Vol C Tables 4.2.6.8 and 6.1.1.4'
H H 0.0000 0.0000 'International Tables Vol C Tables 4.2.6.8 and 6.1.1.4'
O O 0.0106 0.0060 'International Tables Vol C Tables 4.2.6.8 and 6.1.1.4'
F F 0.0171 0.0103 'International Tables Vol C Tables 4.2.6.8 and 6.1.1.4'
P P 0.1023 0.0942 'International Tables Vol C Tables 4.2.6.8 and 6.1.1.4'
Cu Cu 0.3201 1.2651 'International Tables Vol C Tables 4.2.6.8 and 6.1.1.4'

loop_
_geom_angle_atom_site_label_1
_geom_angle_atom_site_label_2
_geom_angle_atom_site_label_3
_geom_angle
_geom_angle_site_symmetry_1
_geom_angle_site_symmetry_3
P1 C1 P2 105.23(14) . .
P1 C1 P3 107.73(14) . .
P2 C1 P3 104.91(14) . .
C3 C2 Cu2 89.0(2) 3_777 3_777
C3 C2 Cu3 140.0(3) 3_777 .
Cu2 C2 Cu3 78.06(10) 3_777 .
C3 C2 Cu3 143.3(3) 3_777 3_777
Cu2 C2 Cu3 78.63(10) 3_777 3_777
Cu3 C2 Cu3 71.21(9) . 3_777
C3 C2 Cu1 116.4(2) 3_777 .
Cu2 C2 Cu1 152.78(16) 3_777 .
Cu3 C2 Cu1 87.04(11) . .
Cu3 C2 Cu1 75.02(9) 3_777 .
C2 C3 C4 173.9(3) 3_777 .
C2 C3 Cu2 60.16(19) 3_777 .
C4 C3 Cu2 125.9(2) . .
C9 C4 C5 119.3(3) . .
C9 C4 C3 120.5(3) . .
C5 C4 C3 120.1(3) . .
C6 C5 C4 119.5(4) . .
C6 C5 H5 120.2 . .
C4 C5 H5 120.2 . .
C7 C6 C5 121.2(5) . .
C7 C6 H6 119.4 . .
C5 C6 H6 119.4 . .
C6 C7 C8 120.1(4) . .
C6 C7 H7 120.0 . .
C8 C7 H7 120.0 . .
C7 C8 C9 120.4(5) . .
C7 C8 H8 119.8 . .
C9 C8 H8 119.8 . .
C8 C9 C4 119.4(4) . .
C8 C9 H9 120.3 . .
C4 C9 H9 120.3 . .
C11 C10 Cu1 150.5(3) . .
C11 C10 Cu2 115.6(2) . .
Cu1 C10 Cu2 79.00(11) . .
C11 C10 Cu3 126.0(3) . 3_777
Cu1 C10 Cu3 80.74(11) . 3_777
Cu2 C10 Cu3 78.19(10) . 3_777
C10 C11 C12 178.7(3) . .
C13 C12 C17 119.5(3) . .
C13 C12 C11 119.6(3) . .
C17 C12 C11 120.9(3) . .
C14 C13 C12 120.1(3) . .
C14 C13 H13 119.9 . .
C12 C13 H13 119.9 . .
C15 C14 C13 120.2(3) . .
C15 C14 H14 119.9 . .
C13 C14 H14 119.9 . .
C14 C15 C16 120.2(3) . .
C14 C15 H15 119.9 . .
C16 C15 H15 119.9 . .
C17 C16 C15 120.0(3) . .
C17 C16 H16 120.0 . .
C15 C16 H16 120.0 . .
C16 C17 C12 119.9(3) . .
C16 C17 H17 120.1 . .
C12 C17 H17 120.1 . .
C19 C18 C23 119.5(3) . .
C19 C18 P1 115.4(2) . .
C23 C18 P1 124.8(2) . .
C20 C19 C18 120.5(3) . .
C20 C19 H19 119.7 . .
C18 C19 H19 119.7 . .
C21 C20 C19 119.8(3) . .
C21 C20 H20 120.1 . .
C19 C20 H20 120.1 . .
C20 C21 C22 119.8(3) . .
C20 C21 H21 120.1 . .
C22 C21 H21 120.1 . .
C21 C22 C23 121.1(3) . .
C21 C22 H22 119.5 . .
C23 C22 H22 119.5 . .
C22 C23 C18 119.2(3) . .
C22 C23 H23 120.4 . .
C18 C23 H23 120.4 . .
C25 C24 C29 120.0 . .
C25 C24 P1 117.2(3) . .
C29 C24 P1 122.6(3) . .
C27 C25 C24 120.0 . .
C27 C25 H25 120.0 . .
C24 C25 H25 120.0 . .
C25 C27 C26 120.0 . .
C25 C27 H27 120.0 . .
C26 C27 H27 120.0 . .
C27 C26 C28 120.0 . .
C27 C26 H26 120.0 . .
C28 C26 H26 120.0 . .
C26 C28 C29 120.0 . .
C26 C28 H28 120.0 . .
C29 C28 H28 120.0 . .
C28 C29 C24 120.0 . .
C28 C29 H29 120.0 . .
C24 C29 H29 120.0 . .
C125 C124 C129 120.0 . .
C125 C124 P1 118.3(3) . .
C129 C124 P1 121.4(3) . .
C124 C125 C126 120.0 . .
C124 C125 H125 120.0 . .
C126 C125 H125 120.0 . .
C125 C126 C128 120.0 . .
C125 C126 H126 120.0 . .
C128 C126 H126 120.0 . .
C127 C128 C126 120.0 . .
C127 C128 H128 120.0 . .
C126 C128 H128 120.0 . .
C128 C127 C129 120.0 . .
C128 C127 H127 120.0 . .
C129 C127 H127 120.0 . .
C127 C129 C124 120.0 . .
C127 C129 H129 120.0 . .
C124 C129 H129 120.0 . .
C35 C30 C31 119.0(3) . .
C35 C30 P2 116.8(2) . .
C31 C30 P2 124.2(2) . .
C32 C31 C30 120.0(3) . .
C32 C31 H31 120.0 . .
C30 C31 H31 120.0 . .
C33 C32 C31 120.6(3) . .
C33 C32 H32 119.7 . .
C31 C32 H32 119.7 . .
C32 C33 C34 120.1(3) . .
C32 C33 H33 120.0 . .
C34 C33 H33 120.0 . .
C33 C34 C35 119.9(3) . .
C33 C34 H34 120.0 . .
C35 C34 H34 120.0 . .
C34 C35 C30 120.3(3) . .
C34 C35 H35 119.8 . .
C30 C35 H35 119.8 . .
C37 C36 C41 118.5(3) . .
C37 C36 P2 116.9(2) . .
C41 C36 P2 124.2(2) . .
C38 C37 C36 120.9(3) . .
C38 C37 H37 119.5 . .
C36 C37 H37 119.5 . .
C39 C38 C37 119.8(3) . .
C39 C38 H38 120.1 . .
C37 C38 H38 120.1 . .
C38 C39 C40 119.7(3) . .
C38 C39 H39 120.1 . .
C40 C39 H39 120.1 . .
C41 C40 C39 120.6(3) . .
C41 C40 H40 119.7 . .
C39 C40 H40 119.7 . .
C40 C41 C36 120.3(3) . .
C40 C41 H41 119.8 . .
C36 C41 H41 119.8 . .
C47 C42 C43 119.1(3) . .
C47 C42 P3 123.5(2) . .
C43 C42 P3 117.3(2) . .
C44 C43 C42 120.3(3) . .
C44 C43 H43 119.8 . .
C42 C43 H43 119.8 . .
C45 C44 C43 120.1(3) . .
C45 C44 H44 120.0 . .
C43 C44 H44 120.0 . .
C44 C45 C46 120.5(3) . .
C44 C45 H45 119.8 . .
C46 C45 H45 119.8 . .
C45 C46 C47 120.0(3) . .
C45 C46 H46 120.0 . .
C47 C46 H46 120.0 . .
C46 C47 C42 120.0(3) . .
C46 C47 H47 120.0 . .
C42 C47 H47 120.0 . .
C49 C48 C53 119.8(3) . .
C49 C48 P3 117.2(2) . .
C53 C48 P3 123.0(2) . .
C50 C49 C48 119.5(3) . .
C50 C49 H49 120.2 . .
C48 C49 H49 120.2 . .
C51 C50 C49 120.2(3) . .
C51 C50 H50 119.9 . .
C49 C50 H50 119.9 . .
C52 C51 C50 120.0(3) . .
C52 C51 H51 120.0 . .
C50 C51 H51 120.0 . .
C53 C52 C51 120.4(3) . .
C53 C52 H52 119.8 . .
C51 C52 H52 119.8 . .
C52 C53 C48 120.1(3) . .
C52 C53 H53 119.9 . .
C48 C53 H53 119.9 . .
C55 C54 H54A 109.5 . .
C55 C54 H54B 109.5 . .
H54A C54 H54B 109.5 . .
C55 C54 H54C 109.5 . .
H54A C54 H54C 109.5 . .
H54B C54 H54C 109.5 . .
O1 C55 C54 124.8(6) . .
O1 C55 C56 123.9(5) . .
C54 C55 C56 111.2(7) . .
C55 C56 H56A 109.5 . .
C55 C56 H56B 109.5 . .
H56A C56 H56B 109.5 . .
C55 C56 H56C 109.5 . .
H56A C56 H56C 109.5 . .
H56B C56 H56C 109.5 . .
C58 C59 H59A 109.5 . .
C58 C59 H59B 109.5 . .
H59A C59 H59B 109.5 . .
C58 C59 H59C 109.5 . .
H59A C59 H59C 109.5 . .
H59B C59 H59C 109.5 . .
O2 C58 C57 119.9(6) . .
O2 C58 C59 122.4(6) . .
C57 C58 C59 117.5(6) . .
C55 O1 Cu1 137.1(3) . .
C124 P1 C18 101.6(2) . .
C124 P1 C1 112.9(2) . .
C18 P1 C1 107.65(13) . .
C18 P1 C24 94.22(19) . .
C1 P1 C24 102.98(18) . .
C124 P1 Cu1 110.91(17) . .
C18 P1 Cu1 116.34(10) . .
C1 P1 Cu1 107.53(9) . .
C24 P1 Cu1 126.24(16) . .
C36 P2 C30 102.05(13) . .
C36 P2 C1 109.59(13) . .
C30 P2 C1 107.72(13) . .
C36 P2 Cu2 119.36(10) . .
C30 P2 Cu2 113.83(10) . .
C1 P2 Cu2 103.94(9) . .
C48 P3 C42 102.53(13) . .
C48 P3 C1 103.75(13) . .
C42 P3 C1 108.71(13) . .
C48 P3 Cu3 113.75(10) . .
C42 P3 Cu3 111.68(11) . .
C1 P3 Cu3 115.38(9) . .
F4 P4 F2 92.6(4) . .
F4 P4 F6 95.2(3) . .
F2 P4 F6 87.9(4) . .
F4 P4 F3 91.0(4) . .
F2 P4 F3 97.5(4) . .
F6 P4 F3 171.6(4) . .
F4 P4 F5 85.1(3) . .
F2 P4 F5 176.5(5) . .
F6 P4 F5 89.7(3) . .
F3 P4 F5 85.2(3) . .
F4 P4 F1 175.7(3) . .
F2 P4 F1 90.3(4) . .
F6 P4 F1 88.1(3) . .
F3 P4 F1 85.4(4) . .
F5 P4 F1 92.1(3) . .
C10 Cu1 C2 102.37(12) . .
C10 Cu1 P1 136.86(10) . .
C2 Cu1 P1 108.98(8) . .
C10 Cu1 O1 95.51(13) . .
C2 Cu1 O1 100.72(12) . .
P1 Cu1 O1 106.64(9) . .
C10 Cu1 Cu2 51.94(9) . .
C2 Cu1 Cu2 96.14(8) . .
P1 Cu1 Cu2 95.14(2) . .
O1 Cu1 Cu2 146.11(10) . .
C10 Cu1 Cu3 51.54(9) . 3_777
C2 Cu1 Cu3 51.44(8) . 3_777
P1 Cu1 Cu3 141.36(3) . 3_777
O1 Cu1 Cu3 109.62(9) . 3_777
Cu2 Cu1 Cu3 60.388(14) . 3_777
C10 Cu1 Cu3 91.55(9) . .
C2 Cu1 Cu3 45.47(8) . .
P1 Cu1 Cu3 89.94(2) . .
O1 Cu1 Cu3 146.15(10) . .
Cu2 Cu1 Cu3 56.369(14) . .
Cu3 Cu1 Cu3 52.008(15) 3_777 .
C2 Cu2 C10 99.62(13) 3_777 .
C2 Cu2 P2 136.31(9) 3_777 .
C10 Cu2 P2 121.87(9) . .
C2 Cu2 C3 30.79(11) 3_777 .
C10 Cu2 C3 113.26(12) . .
P2 Cu2 C3 123.12(8) . .
C2 Cu2 Cu1 107.64(9) 3_777 .
C10 Cu2 Cu1 49.06(9) . .
P2 Cu2 Cu1 91.82(2) . .
C3 Cu2 Cu1 137.77(8) . .
C2 Cu2 Cu3 52.49(9) 3_777 3_777
C10 Cu2 Cu3 51.44(9) . 3_777
P2 Cu2 Cu3 149.56(3) . 3_777
C3 Cu2 Cu3 78.25(7) . 3_777
Cu1 Cu2 Cu3 61.095(14) . 3_777
C2 Cu2 Cu3 52.37(8) 3_777 .
C10 Cu2 Cu3 99.75(9) . .
P2 Cu2 Cu3 103.37(2) . .
C3 Cu2 Cu3 78.95(7) . .
Cu1 Cu2 Cu3 69.591(15) . .
Cu3 Cu2 Cu3 56.217(15) 3_777 .
C10 Cu3 C2 95.80(12) 3_777 .
C10 Cu3 C2 100.66(12) 3_777 3_777
C2 Cu3 C2 108.79(9) . 3_777
C10 Cu3 P3 114.93(9) 3_777 .
C2 Cu3 P3 117.34(9) . .
C2 Cu3 P3 116.31(9) 3_777 .
C10 Cu3 Cu3 104.24(9) 3_777 3_777
C2 Cu3 Cu3 54.61(8) . 3_777
C2 Cu3 Cu3 54.18(8) 3_777 3_777
P3 Cu3 Cu3 140.81(3) . 3_777
C10 Cu3 Cu2 50.37(8) 3_777 3_777
C2 Cu3 Cu2 49.45(8) . 3_777
C2 Cu3 Cu2 96.21(8) 3_777 3_777
P3 Cu3 Cu2 147.21(2) . 3_777
Cu3 Cu3 Cu2 62.371(15) 3_777 3_777
C10 Cu3 Cu1 47.72(9) 3_777 3_777
C2 Cu3 Cu1 102.58(8) . 3_777
C2 Cu3 Cu1 53.53(8) 3_777 3_777
P3 Cu3 Cu1 138.89(3) . 3_777
Cu3 Cu3 Cu1 71.023(18) 3_777 3_777
Cu2 Cu3 Cu1 58.517(13) 3_777 3_777
C10 Cu3 Cu2 149.64(9) 3_777 .
C2 Cu3 Cu2 95.80(8) . .
C2 Cu3 Cu2 48.99(8) 3_777 .
P3 Cu3 Cu2 83.91(2) . .
Cu3 Cu3 Cu2 61.409(15) 3_777 .
Cu2 Cu3 Cu2 123.781(15) 3_777 .
Cu1 Cu3 Cu2 102.269(16) 3_777 .
C10 Cu3 Cu1 143.26(9) 3_777 .
C2 Cu3 Cu1 47.49(8) . .
C2 Cu3 Cu1 92.25(8) 3_777 .
P3 Cu3 Cu1 88.74(2) . .
Cu3 Cu3 Cu1 56.968(15) 3_777 .
Cu2 Cu3 Cu1 94.388(15) 3_777 .
Cu1 Cu3 Cu1 127.990(15) 3_777 .
Cu2 Cu3 Cu1 54.039(12) . .
C58 C57 H57A 109.5 . .
C58 C57 H57B 109.5 . .
H57A C57 H57B 109.5 . .
C58 C57 H57C 109.5 . .
H57A C57 H57C 109.5 . .
H57B C57 H57C 109.5 . .

loop_
_geom_bond_atom_site_label_1
_geom_bond_atom_site_label_2
_geom_bond_distance
_geom_bond_site_symmetry_2
C1 P1 1.878(3) .
C1 P2 1.890(3) .
C1 P3 1.898(3) .
C2 C3 1.235(4) 3_777
C2 Cu2 2.092(3) 3_777
C2 Cu3 2.184(3) .
C2 Cu3 2.196(3) 3_777
C2 Cu1 2.258(3) .
C3 C2 1.235(4) 3_777
C3 C4 1.435(4) .
C3 Cu2 2.412(3) .
C4 C9 1.394(5) .
C4 C5 1.398(5) .
C5 C6 1.379(6) .
C5 H5 0.9500 .
C6 C7 1.359(8) .
C6 H6 0.9500 .
C7 C8 1.375(8) .
C7 H7 0.9500 .
C8 C9 1.391(6) .
C8 H8 0.9500 .
C9 H9 0.9500 .
C10 C11 1.220(4) .
C10 Cu1 2.033(3) .
C10 Cu2 2.120(3) .
C10 Cu3 2.152(3) 3_777
C11 C12 1.442(4) .
C12 C13 1.389(4) .
C12 C17 1.391(5) .
C13 C14 1.385(5) .
C13 H13 0.9500 .
C14 C15 1.372(6) .
C14 H14 0.9500 .
C15 C16 1.386(6) .
C15 H15 0.9500 .
C16 C17 1.385(5) .
C16 H16 0.9500 .
C17 H17 0.9500 .
C18 C19 1.390(4) .
C18 C23 1.393(4) .
C18 P1 1.824(3) .
C19 C20 1.387(4) .
C19 H19 0.9500 .
C20 C21 1.375(5) .
C20 H20 0.9500 .
C21 C22 1.383(5) .
C21 H21 0.9500 .
C22 C23 1.383(5) .
C22 H22 0.9500 .
C23 H23 0.9500 .
C24 C25 1.3900 .
C24 C29 1.3900 .
C24 P1 1.881(3) .
C25 C27 1.3900 .
C25 H25 0.9500 .
C27 C26 1.3900 .
C27 H27 0.9500 .
C26 C28 1.3900 .
C26 H26 0.9500 .
C28 C29 1.3900 .
C28 H28 0.9500 .
C29 H29 0.9500 .
C124 C125 1.3900 .
C124 C129 1.3900 .
C124 P1 1.804(3) .
C125 C126 1.3900 .
C125 H125 0.9500 .
C126 C128 1.3900 .
C126 H126 0.9500 .
C128 C127 1.3900 .
C128 H128 0.9500 .
C127 C129 1.3900 .
C127 H127 0.9500 .
C129 H129 0.9500 .
C30 C35 1.392(4) .
C30 C31 1.392(4) .
C30 P2 1.824(3) .
C31 C32 1.383(4) .
C31 H31 0.9500 .
C32 C33 1.372(5) .
C32 H32 0.9500 .
C33 C34 1.379(5) .
C33 H33 0.9500 .
C34 C35 1.389(5) .
C34 H34 0.9500 .
C35 H35 0.9500 .
C36 C37 1.392(4) .
C36 C41 1.398(4) .
C36 P2 1.823(3) .
C37 C38 1.386(4) .
C37 H37 0.9500 .
C38 C39 1.381(5) .
C38 H38 0.9500 .
C39 C40 1.386(5) .
C39 H39 0.9500 .
C40 C41 1.377(5) .
C40 H40 0.9500 .
C41 H41 0.9500 .
C42 C47 1.393(5) .
C42 C43 1.399(5) .
C42 P3 1.829(3) .
C43 C44 1.383(4) .
C43 H43 0.9500 .
C44 C45 1.374(5) .
C44 H44 0.9500 .
C45 C46 1.382(6) .
C45 H45 0.9500 .
C46 C47 1.392(5) .
C46 H46 0.9500 .
C47 H47 0.9500 .
C48 C49 1.395(4) .
C48 C53 1.399(4) .
C48 P3 1.826(3) .
C49 C50 1.392(5) .
C49 H49 0.9500 .
C50 C51 1.389(5) .
C50 H50 0.9500 .
C51 C52 1.385(5) .
C51 H51 0.9500 .
C52 C53 1.376(5) .
C52 H52 0.9500 .
C53 H53 0.9500 .
C54 C55 1.497(8) .
C54 H54A 0.9800 .
C54 H54B 0.9800 .
C54 H54C 0.9800 .
C55 O1 1.262(7) .
C55 C56 1.556(8) .
C56 H56A 0.9800 .
C56 H56B 0.9800 .
C56 H56C 0.9800 .
C59 C58 1.478(7) .
C59 H59A 0.9800 .
C59 H59B 0.9800 .
C59 H59C 0.9800 .
C58 O2 1.189(6) .
C58 C57 1.433(9) .
O1 Cu1 2.410(5) .
F1 P4 1.553(5) .
F2 P4 1.508(5) .
F3 P4 1.548(5) .
F4 P4 1.495(5) .
F5 P4 1.551(4) .
F6 P4 1.534(4) .
P1 Cu1 2.2834(8) .
P2 Cu2 2.2276(8) .
P3 Cu3 2.2605(8) .
Cu1 Cu2 2.6425(5) .
Cu1 Cu3 2.7126(6) 3_777
Cu1 Cu3 3.0597(6) .
Cu2 C2 2.092(3) 3_777
Cu2 Cu3 2.6939(5) 3_777
Cu2 Cu3 2.7182(5) .
Cu3 C10 2.152(3) 3_777
Cu3 C2 2.196(3) 3_777
Cu3 Cu3 2.5500(7) 3_777
Cu3 Cu2 2.6940(5) 3_777
Cu3 Cu1 2.7127(6) 3_777
C57 H57A 0.9800 .
C57 H57B 0.9800 .
C57 H57C 0.9800 .
